data_1554427
loop_
_publ_author_name
'Ozdemir, Resul'
'Park, Sangyun'
'Deneme, \.Ibrahim'
'Park, Yonghan'
'Zorlu, Yunus'
'Alidagi, Husniye Ardic'
'Harmandar, Kevser'
'Kim, Choongik'
'Usta, Hakan'

_publ_section_title
;
 Triisopropylsilylethynyl-substituted indenofluorenes: carbonyl versus
 dicyanovinylene functionalization in one-dimensional molecular crystals
 and solution-processed n-channel OFETs
;
_journal_issue 20
_journal_name_full 'Organic Chemistry Frontiers'
_journal_page_first 2912
_journal_paper_doi 10.1039/C8QO00856F
_journal_volume 5
_journal_year 2018
_chemical_formula_moiety 'C42 H50 O2 Si2'
_chemical_formula_sum 'C42 H50 O2 Si2'
_chemical_formula_weight 643.00
_chemical_name_common 'Organic Compound'
_space_group_crystal_system triclinic
_space_group_IT_number 2
_space_group_name_Hall '-P 1'
_space_group_name_H-M_alt 'P -1'
_atom_sites_solution_hydrogens geom
_audit_block_doi 10.5517/ccdc.csd.cc207h2v
_audit_update_record
;
2018-07-06 deposited with the CCDC.
2018-09-05 downloaded from the CCDC.
;
_cell_angle_alpha 94.036(5)
_cell_angle_beta 92.577(5)
_cell_angle_gamma 114.867(4)
_cell_formula_units_Z 1
_cell_length_a 7.6019(6)
_cell_length_b 7.7795(7)
_cell_length_c 17.7908(15)
_cell_measurement_reflns_used 125
_cell_measurement_temperature 296.(2)
_cell_measurement_theta_max 22.8899
_cell_measurement_theta_min 3.0335
_cell_volume 948.98(14)
_computing_cell_refinement 'APEX2 v2014.11-0 (Bruker AXS)'
_computing_data_collection 'Bruker Instrument Service v2013.12.0.0 (Bruker AXS)'
_computing_data_reduction 'SAINT V8.34A (Bruker AXS)'
_computing_molecular_graphics 'MERCURY (Macrae et al., 2006)'
_computing_publication_material 'PLATON V1.16 (Spek, 2009), SHELXTL V6.14 (Bruker AXS)'
_computing_structure_refinement 'SHELXTL V6.14 (Bruker AXS)'
_computing_structure_solution 'SHELXTL V6.14 (Bruker AXS)'
_diffrn_ambient_temperature 296.(2)
_diffrn_detector_area_resol_mean 8.3333
_diffrn_measured_fraction_theta_full 0.987
_diffrn_measured_fraction_theta_max 0.987
_diffrn_measurement_device_type 'Bruker APEX II QUAZAR three-circle diffractometer'
_diffrn_measurement_method '\f and \w scans'
_diffrn_radiation_monochromator 'multilayer QUAZAR mirrors'
_diffrn_radiation_type MoK\a
_diffrn_radiation_wavelength 0.71073
_diffrn_reflns_av_R_equivalents 0.0573
_diffrn_reflns_av_unetI/netI 0.0487
_diffrn_reflns_limit_h_max 9
_diffrn_reflns_limit_h_min -9
_diffrn_reflns_limit_k_max 9
_diffrn_reflns_limit_k_min -9
_diffrn_reflns_limit_l_max 21
_diffrn_reflns_limit_l_min -21
_diffrn_reflns_number 13766
_diffrn_reflns_theta_full 25.00
_diffrn_reflns_theta_max 25.00
_diffrn_reflns_theta_min 2.96
_diffrn_source 'microfocus sealed tube'
_diffrn_source_type ImuS
_exptl_absorpt_coefficient_mu 0.126
_exptl_absorpt_correction_T_max 1.00
_exptl_absorpt_correction_T_min 0.63
_exptl_absorpt_correction_type multi-scan
_exptl_absorpt_process_details 'SADABS V2014/5 (Bruker AXS)'
_exptl_crystal_colour red
_exptl_crystal_density_diffrn 1.125
_exptl_crystal_density_method 'not measured'
_exptl_crystal_description plate
_exptl_crystal_F_000 346
_exptl_crystal_size_max 0.467
_exptl_crystal_size_mid 0.358
_exptl_crystal_size_min 0.038
_refine_diff_density_max 0.978
_refine_diff_density_min -0.381
_refine_ls_extinction_method none
_refine_ls_goodness_of_fit_ref 1.078
_refine_ls_hydrogen_treatment constr
_refine_ls_matrix_type full
_refine_ls_number_parameters 214
_refine_ls_number_reflns 3303
_refine_ls_number_restraints 0
_refine_ls_restrained_S_all 1.078
_refine_ls_R_factor_all 0.0982
_refine_ls_R_factor_gt 0.0860
_refine_ls_shift/su_max 0.000
_refine_ls_shift/su_mean 0.000
_refine_ls_structure_factor_coef Fsqd
_refine_ls_weighting_details 'w=1/[\s^2^(Fo^2^)+(0.1844P)^2^+0.3694P] where P=(Fo^2^+2Fc^2^)/3'
_refine_ls_weighting_scheme calc
_refine_ls_wR_factor_gt 0.2596
_refine_ls_wR_factor_ref 0.2746
_reflns_number_gt 2677
_reflns_number_total 3303
_reflns_threshold_expression 'I > 2\s(I)'
_cod_data_source_file c8qo00856f2.cif
_cod_data_source_block I
_cod_database_code 1554427

loop_
_space_group_symop_operation_xyz
'x, y, z'
'-x, -y, -z'

loop_
_atom_site_type_symbol
_atom_site_label
_atom_site_fract_x
_atom_site_fract_y
_atom_site_fract_z
_atom_site_U_iso_or_equiv
_atom_site_adp_type
_atom_site_calc_flag
_atom_site_refinement_flags_adp
_atom_site_refinement_flags_posn
_atom_site_occupancy
C C1 0.7272(5) 0.9046(5) 0.2577(2) 0.0621(9) Uani d . . 1
C C2 0.7265(5) 0.7978(5) 0.30350(19) 0.0549(8) Uani d . . 1
C C3 0.7119(4) 0.6545(4) 0.35229(16) 0.0472(7) Uani d . . 1
C C4 0.5288(4) 0.5377(4) 0.37605(17) 0.0459(7) Uani d . . 1
H H4 0.4211 0.5622 0.3654 0.055 Uiso calc U R 1
C C5 0.5133(4) 0.3883(4) 0.41496(15) 0.0408(7) Uani d . . 1
C C6 0.3357(4) 0.2387(4) 0.44296(16) 0.0418(7) Uani d . . 1
C C7 0.4045(4) 0.1025(4) 0.47560(15) 0.0376(6) Uani d . . 1
C C8 0.2954(4) -0.0628(4) 0.50750(15) 0.0398(7) Uani d . . 1
H H8 0.1632 -0.1024 0.5126 0.048 Uiso calc U R 1
C C9 0.6047(4) 0.1670(4) 0.46827(14) 0.0377(7) Uani d . . 1
C C10 0.6715(4) 0.3447(4) 0.43131(15) 0.0399(7) Uani d . . 1
C C11 0.8544(4) 0.4633(4) 0.41109(16) 0.0462(7) Uani d . . 1
H H11 0.9623 0.4405 0.4235 0.055 Uiso calc U R 1
C C12 0.8716(4) 0.6160(4) 0.37199(17) 0.0488(8) Uani d . . 1
H H12 0.9935 0.6962 0.3582 0.059 Uiso calc U R 1
C C13 0.5339(8) 1.1513(8) 0.2145(3) 0.0950(15) Uani d . . 1
H H13 0.6115 1.2564 0.2528 0.114 Uiso calc U R 1
C C14 0.4675(14) 1.2406(16) 0.1519(6) 0.187(4) Uani d . . 1
H H14A 0.4279 1.1549 0.1065 0.281 Uiso calc U R 1
H H14B 0.5729 1.3581 0.1427 0.281 Uiso calc U R 1
H H14C 0.3598 1.2649 0.1671 0.281 Uiso calc U R 1
C C15 0.3593(7) 1.0204(8) 0.2529(3) 0.0969(15) Uani d . . 1
H H15A 0.2923 1.0915 0.2732 0.145 Uiso calc U R 1
H H15B 0.4024 0.9675 0.2931 0.145 Uiso calc U R 1
H H15C 0.2728 0.9194 0.2166 0.145 Uiso calc U R 1
C C16 0.9538(8) 1.2335(7) 0.1673(3) 0.0881(13) Uani d . . 1
H H16 1.0329 1.1639 0.1566 0.106 Uiso calc U R 1
C C17 0.9581(11) 1.3395(11) 0.0996(4) 0.146(3) Uani d . . 1
H H17A 0.8932 1.4204 0.109 0.218 Uiso calc U R 1
H H17B 0.8931 1.2502 0.0563 0.218 Uiso calc U R 1
H H17C 1.0906 1.4156 0.0901 0.218 Uiso calc U R 1
C C18 1.0481(7) 1.3607(8) 0.2385(3) 0.0990(16) Uani d . . 1
H H18A 1.1814 1.441 0.2316 0.149 Uiso calc U R 1
H H18B 1.0427 1.2845 0.2793 0.149 Uiso calc U R 1
H H18C 0.9807 1.4382 0.2502 0.149 Uiso calc U R 1
C C19 0.6273(11) 0.8885(8) 0.0928(3) 0.117(2) Uani d . . 1
H H19 0.6184 0.9648 0.0525 0.14 Uiso calc U R 1
C C20 0.7550(19) 0.7994(14) 0.0705(4) 0.204(5) Uani d . . 1
H H20A 0.7313 0.6922 0.0988 0.306 Uiso calc U R 1
H H20B 0.8883 0.8901 0.0807 0.306 Uiso calc U R 1
H H20C 0.7292 0.7574 0.0175 0.306 Uiso calc U R 1
C C21 0.4230(14) 0.7215(10) 0.0958(5) 0.172(4) Uani d . . 1
H H21A 0.3955 0.6319 0.0521 0.258 Uiso calc U R 1
H H21B 0.3262 0.7704 0.0965 0.258 Uiso calc U R 1
H H21C 0.4214 0.6592 0.1407 0.258 Uiso calc U R 1
O O1 0.1739(3) 0.2297(3) 0.43947(14) 0.0584(7) Uani d . . 1
Si Si1 0.69929(15) 1.04317(13) 0.18294(5) 0.0566(4) Uani d . . 1

loop_
_atom_site_aniso_label
_atom_site_aniso_U_11
_atom_site_aniso_U_22
_atom_site_aniso_U_33
_atom_site_aniso_U_12
_atom_site_aniso_U_13
_atom_site_aniso_U_23
C1 0.069(2) 0.062(2) 0.065(2) 0.0338(18) 0.0148(17) 0.0230(17)
C2 0.0543(19) 0.0584(19) 0.0556(18) 0.0256(15) 0.0115(14) 0.0138(15)
C3 0.0524(18) 0.0473(16) 0.0422(15) 0.0209(14) 0.0053(13) 0.0071(12)
C4 0.0439(16) 0.0538(17) 0.0468(16) 0.0267(14) 0.0046(12) 0.0090(13)
C5 0.0393(15) 0.0485(16) 0.0379(14) 0.0214(12) 0.0052(11) 0.0069(12)
C6 0.0340(15) 0.0538(17) 0.0435(15) 0.0232(12) 0.0062(11) 0.0103(12)
C7 0.0327(14) 0.0465(15) 0.0373(14) 0.0201(11) 0.0041(10) 0.0059(11)
C8 0.0279(13) 0.0508(16) 0.0422(15) 0.0175(12) 0.0050(10) 0.0075(12)
C9 0.0340(14) 0.0470(15) 0.0340(13) 0.0187(12) 0.0056(10) 0.0052(11)
C10 0.0373(15) 0.0490(16) 0.0362(13) 0.0209(12) 0.0053(11) 0.0051(12)
C11 0.0365(15) 0.0568(17) 0.0459(16) 0.0194(13) 0.0060(12) 0.0107(13)
C12 0.0439(16) 0.0523(17) 0.0480(16) 0.0167(13) 0.0106(12) 0.0107(13)
C13 0.096(3) 0.096(3) 0.109(4) 0.053(3) 0.017(3) 0.025(3)
C14 0.189(8) 0.249(10) 0.239(10) 0.177(8) 0.105(7) 0.153(8)
C15 0.088(3) 0.132(4) 0.084(3) 0.057(3) 0.021(2) 0.018(3)
C16 0.095(3) 0.094(3) 0.083(3) 0.044(3) 0.022(2) 0.018(2)
C17 0.143(6) 0.147(6) 0.111(5) 0.017(5) 0.023(4) 0.066(4)
C18 0.076(3) 0.102(3) 0.098(3) 0.019(3) 0.011(2) -0.003(3)
C19 0.210(7) 0.087(3) 0.066(3) 0.075(4) 0.014(3) 0.009(2)
C20 0.388(17) 0.198(8) 0.115(6) 0.214(11) 0.034(8) -0.013(6)
C21 0.195(9) 0.112(5) 0.143(6) 0.013(5) -0.023(6) -0.039(5)
O1 0.0392(12) 0.0736(15) 0.0751(15) 0.0330(11) 0.0118(10) 0.0262(12)
Si1 0.0720(7) 0.0584(6) 0.0487(6) 0.0354(5) 0.0050(4) 0.0137(4)

loop_
_atom_type_symbol
_atom_type_description
_atom_type_scat_dispersion_real
_atom_type_scat_dispersion_imag
_atom_type_scat_source
C C 0.0033 0.0016 'International Tables Vol C Tables 4.2.6.8 and 6.1.1.4'
H H 0.0000 0.0000 'International Tables Vol C Tables 4.2.6.8 and 6.1.1.4'
O O 0.0106 0.0060 'International Tables Vol C Tables 4.2.6.8 and 6.1.1.4'
Si Si 0.0817 0.0704 'International Tables Vol C Tables 4.2.6.8 and 6.1.1.4'

loop_
_geom_angle_atom_site_label_1
_geom_angle_atom_site_label_2
_geom_angle_atom_site_label_3
_geom_angle_site_symmetry_1
_geom_angle_site_symmetry_3
_geom_angle
C2 C1 Si1 . . 172.8(3)
C1 C2 C3 . . 173.9(4)
C12 C3 C4 . . 118.7(3)
C12 C3 C2 . . 121.9(3)
C4 C3 C2 . . 119.2(3)
C5 C4 C3 . . 118.4(3)
C5 C4 H4 . . 120.8
C3 C4 H4 . . 120.8
C4 C5 C10 . . 122.6(3)
C4 C5 C6 . . 128.9(3)
C10 C5 C6 . . 108.3(2)
O1 C6 C5 . . 127.3(3)
O1 C6 C7 . . 127.8(3)
C5 C6 C7 . . 104.9(2)
C8 C7 C9 . . 123.0(3)
C8 C7 C6 . . 127.9(2)
C9 C7 C6 . . 109.1(2)
C7 C8 C9 . 2_656 116.2(2)
C7 C8 H8 . . 121.9
C9 C8 H8 2_656 . 121.9
C8 C9 C7 2_656 . 120.7(2)
C8 C9 C10 2_656 . 131.1(2)
C7 C9 C10 . . 108.1(2)
C11 C10 C5 . . 119.5(3)
C11 C10 C9 . . 131.0(3)
C5 C10 C9 . . 109.5(2)
C12 C11 C10 . . 118.1(3)
C12 C11 H11 . . 120.9
C10 C11 H11 . . 120.9
C11 C12 C3 . . 122.5(3)
C11 C12 H12 . . 118.8
C3 C12 H12 . . 118.8
C15 C13 C14 . . 109.9(5)
C15 C13 Si1 . . 115.0(4)
C14 C13 Si1 . . 113.3(4)
C15 C13 H13 . . 106.0
C14 C13 H13 . . 106.0
Si1 C13 H13 . . 106.0
C13 C14 H14A . . 109.5
C13 C14 H14B . . 109.5
H14A C14 H14B . . 109.5
C13 C14 H14C . . 109.5
H14A C14 H14C . . 109.5
H14B C14 H14C . . 109.5
C13 C15 H15A . . 109.5
C13 C15 H15B . . 109.5
H15A C15 H15B . . 109.5
C13 C15 H15C . . 109.5
H15A C15 H15C . . 109.5
H15B C15 H15C . . 109.5
C18 C16 C17 . . 113.6(5)
C18 C16 Si1 . . 111.0(3)
C17 C16 Si1 . . 114.0(4)
C18 C16 H16 . . 105.8
C17 C16 H16 . . 105.8
Si1 C16 H16 . . 105.8
C16 C17 H17A . . 109.5
C16 C17 H17B . . 109.5
H17A C17 H17B . . 109.5
C16 C17 H17C . . 109.5
H17A C17 H17C . . 109.5
H17B C17 H17C . . 109.5
C16 C18 H18A . . 109.5
C16 C18 H18B . . 109.5
H18A C18 H18B . . 109.5
C16 C18 H18C . . 109.5
H18A C18 H18C . . 109.5
H18B C18 H18C . . 109.5
C20 C19 C21 . . 105.6(7)
C20 C19 Si1 . . 116.8(6)
C21 C19 Si1 . . 110.2(5)
C20 C19 H19 . . 108.0
C21 C19 H19 . . 108.0
Si1 C19 H19 . . 108.0
C19 C20 H20A . . 109.5
C19 C20 H20B . . 109.5
H20A C20 H20B . . 109.5
C19 C20 H20C . . 109.5
H20A C20 H20C . . 109.5
H20B C20 H20C . . 109.5
C19 C21 H21A . . 109.5
C19 C21 H21B . . 109.5
H21A C21 H21B . . 109.5
C19 C21 H21C . . 109.5
H21A C21 H21C . . 109.5
H21B C21 H21C . . 109.5
C1 Si1 C19 . . 108.1(2)
C1 Si1 C13 . . 107.70(19)
C19 Si1 C13 . . 117.6(3)
C1 Si1 C16 . . 107.9(2)
C19 Si1 C16 . . 103.0(3)
C13 Si1 C16 . . 112.1(2)

loop_
_geom_bond_atom_site_label_1
_geom_bond_atom_site_label_2
_geom_bond_site_symmetry_2
_geom_bond_distance
C1 C2 . 1.203(5)
C1 Si1 . 1.828(4)
C2 C3 . 1.432(4)
C3 C12 . 1.403(5)
C3 C4 . 1.409(4)
C4 C5 . 1.360(4)
C4 H4 . 0.93
C5 C10 . 1.404(4)
C5 C6 . 1.499(4)
C6 O1 . 1.200(3)
C6 C7 . 1.503(4)
C7 C8 . 1.382(4)
C7 C9 . 1.404(4)
C8 C9 2_656 1.399(4)
C8 H8 . 0.93
C9 C8 2_656 1.399(4)
C9 C10 . 1.473(4)
C10 C11 . 1.388(4)
C11 C12 . 1.380(4)
C11 H11 . 0.93
C12 H12 . 0.93
C13 C15 . 1.519(7)
C13 C14 . 1.527(8)
C13 Si1 . 1.868(5)
C13 H13 . 0.98
C14 H14A . 0.96
C14 H14B . 0.96
C14 H14C . 0.96
C15 H15A . 0.96
C15 H15B . 0.96
C15 H15C . 0.96
C16 C18 . 1.497(7)
C16 C17 . 1.502(7)
C16 Si1 . 1.926(5)
C16 H16 . 0.98
C17 H17A . 0.96
C17 H17B . 0.96
C17 H17C . 0.96
C18 H18A . 0.96
C18 H18B . 0.96
C18 H18C . 0.96
C19 C20 . 1.464(10)
C19 C21 . 1.556(10)
C19 Si1 . 1.847(5)
C19 H19 . 0.98
C20 H20A . 0.96
C20 H20B . 0.96
C20 H20C . 0.96
C21 H21A . 0.96
C21 H21B . 0.96
C21 H21C . 0.96

loop_
_geom_torsion_atom_site_label_1
_geom_torsion_atom_site_label_2
_geom_torsion_atom_site_label_3
_geom_torsion_atom_site_label_4
_geom_torsion_site_symmetry_1
_geom_torsion_site_symmetry_4
_geom_torsion
C12 C3 C4 C5 . . -2.2(4)
C2 C3 C4 C5 . . 172.4(3)
C3 C4 C5 C10 . . -0.9(4)
C3 C4 C5 C6 . . -176.7(3)
C4 C5 C6 O1 . . -4.4(5)
C10 C5 C6 O1 . . 179.4(3)
C4 C5 C6 C7 . . 175.2(3)
C10 C5 C6 C7 . . -1.1(3)
O1 C6 C7 C8 . . 0.9(5)
C5 C6 C7 C8 . . -178.6(3)
O1 C6 C7 C9 . . -179.9(3)
C5 C6 C7 C9 . . 0.6(3)
C9 C7 C8 C9 . 2_656 -0.9(4)
C6 C7 C8 C9 . 2_656 178.2(3)
C8 C7 C9 C8 . 2_656 1.0(4)
C6 C7 C9 C8 . 2_656 -178.3(2)
C8 C7 C9 C10 . . 179.4(2)
C6 C7 C9 C10 . . 0.1(3)
C4 C5 C10 C11 . . 3.7(4)
C6 C5 C10 C11 . . -179.8(2)
C4 C5 C10 C9 . . -175.4(3)
C6 C5 C10 C9 . . 1.2(3)
C8 C9 C10 C11 2_656 . -1.6(5)
C7 C9 C10 C11 . . -179.7(3)
C8 C9 C10 C5 2_656 . 177.3(3)
C7 C9 C10 C5 . . -0.8(3)
C5 C10 C11 C12 . . -3.1(4)
C9 C10 C11 C12 . . 175.7(3)
C10 C11 C12 C3 . . 0.0(5)
C4 C3 C12 C11 . . 2.7(5)
C2 C3 C12 C11 . . -171.7(3)
C20 C19 Si1 C1 . . -55.6(6)
C21 C19 Si1 C1 . . 64.9(6)
C20 C19 Si1 C13 . . -177.7(6)
C21 C19 Si1 C13 . . -57.3(6)
C20 C19 Si1 C16 . . 58.5(6)
C21 C19 Si1 C16 . . 179.0(5)
C15 C13 Si1 C1 . . -41.7(5)
C14 C13 Si1 C1 . . -169.3(6)
C15 C13 Si1 C19 . . 80.7(5)
C14 C13 Si1 C19 . . -46.9(7)
C15 C13 Si1 C16 . . -160.3(4)
C14 C13 Si1 C16 . . 72.1(6)
